data_4115500
loop_
_publ_author_name
'K. Travis Holman'
'Stephen M. Martin'
'Daniel P. Parker'
'Michael D. Ward'

_publ_section_title
;
 The Generality of Architectural Isomerism in Designer Inclusion
 Frameworks
;
_journal_name_full 'Journal of the American Chemical Society'
_journal_page_first 4421
_journal_page_last 4431
_journal_paper_doi 10.1021/ja0030257
_journal_volume 123
_journal_year 2001
_chemical_formula_sum 'C13 H17 N3 O3 S'
_chemical_formula_weight 295.36
_chemical_name_common 'bis(guanidinium)-1,4-benzenedisulfonate, benzene clathrate '
_chemical_name_systematic
; 
 ? 
;
_space_group_IT_number 14
_symmetry_cell_setting monoclinic
_symmetry_space_group_name_Hall '-P 2yn'
_symmetry_space_group_name_H-M 'P 1 21/n 1'
_atom_sites_solution_hydrogens geom
_atom_sites_solution_primary direct
_atom_sites_solution_secondary difmap
_audit_creation_method SHELXL-97
_cell_angle_alpha 90.00
_cell_angle_beta 96.2110(10)
_cell_angle_gamma 90.00
_cell_formula_units_Z 4
_cell_length_a 7.6465(6)
_cell_length_b 11.6218(9)
_cell_length_c 17.6250(13)
_cell_measurement_reflns_used 4458
_cell_measurement_temperature 173(2)
_cell_measurement_theta_max 54.1
_cell_measurement_theta_min 5.4
_cell_volume 1557.1(2)
_computing_cell_refinement 'SAINT, Bruker'
_computing_data_collection 'SMART, Bruker (or Siemens)'
_computing_data_reduction 'SAINT, Bruker'
_computing_molecular_graphics 'XSEED, L. Barbour (1999); http://www.lbarbour.com/xseed'
_computing_structure_refinement 'SHELXL-97 (Sheldrick, 1997)'
_computing_structure_solution 'SHELXS-97 (Sheldrick, 1990)'
_diffrn_ambient_temperature 173(2)
_diffrn_measured_fraction_theta_full 0.999
_diffrn_measured_fraction_theta_max 0.999
_diffrn_measurement_device_type 'SMART platform CCD, Bruker (or Siemens)'
_diffrn_measurement_method 'omega scans'
_diffrn_radiation_monochromator graphite
_diffrn_radiation_source 'fine-focus sealed tube'
_diffrn_radiation_type MoK\a
_diffrn_radiation_wavelength 0.71073
_diffrn_reflns_av_R_equivalents 0.0224
_diffrn_reflns_av_sigmaI/netI 0.0222
_diffrn_reflns_limit_h_max 9
_diffrn_reflns_limit_h_min -8
_diffrn_reflns_limit_k_max 13
_diffrn_reflns_limit_k_min -9
_diffrn_reflns_limit_l_max 20
_diffrn_reflns_limit_l_min -19
_diffrn_reflns_number 9065
_diffrn_reflns_theta_full 25.00
_diffrn_reflns_theta_max 25.00
_diffrn_reflns_theta_min 2.10
_exptl_absorpt_coefficient_mu 0.218
_exptl_absorpt_correction_T_max 0.9807
_exptl_absorpt_correction_T_min 0.9083
_exptl_absorpt_correction_type 'simulated psi-scans '
_exptl_absorpt_process_details 'SADABS, G. Sheldrick (1999)'
_exptl_crystal_colour colorless
_exptl_crystal_density_diffrn 1.260
_exptl_crystal_description plate
_exptl_crystal_F_000 624
_exptl_crystal_size_max 0.45
_exptl_crystal_size_mid 0.35
_exptl_crystal_size_min 0.09
_refine_diff_density_max 0.209
_refine_diff_density_min -0.338
_refine_diff_density_rms 0.058
_refine_ls_extinction_method none
_refine_ls_goodness_of_fit_ref 1.190
_refine_ls_hydrogen_treatment mixed
_refine_ls_matrix_type full
_refine_ls_number_parameters 181
_refine_ls_number_reflns 2725
_refine_ls_number_restraints 0
_refine_ls_restrained_S_all 1.190
_refine_ls_R_factor_all 0.0514
_refine_ls_R_factor_gt 0.0418
_refine_ls_shift/su_max 0.000
_refine_ls_shift/su_mean 0.000
_refine_ls_structure_factor_coef Fsqd
_refine_ls_weighting_details 'calc w=1/[\s^2^(Fo^2^)+(0.0334P)^2^+1.4573P] where P=(Fo^2^+2Fc^2^)/3'
_refine_ls_weighting_scheme calc
_refine_ls_wR_factor_gt 0.1130
_refine_ls_wR_factor_ref 0.1158
_reflns_number_gt 2288
_reflns_number_total 2725
_reflns_threshold_expression >2sigma(I)
_cod_data_source_file ja0030257_02.cif
_cod_data_source_block g:\travis\00068\00068
_cod_database_code 4115500

loop_
_symmetry_equiv_pos_as_xyz
'x, y, z'
'-x+1/2, y+1/2, -z+1/2'
'-x, -y, -z'
'x-1/2, -y-1/2, z-1/2'

loop_
_atom_site_label
_atom_site_type_symbol
_atom_site_fract_x
_atom_site_fract_y
_atom_site_fract_z
_atom_site_U_iso_or_equiv
_atom_site_adp_type
_atom_site_occupancy
_atom_site_symmetry_multiplicity
_atom_site_calc_flag
_atom_site_refinement_flags
S1 S 0.48951(8) 0.46260(5) 0.17627(4) 0.02957(18) Uani 1 1 d .
O1 O 0.3336(2) 0.52141(15) 0.19771(10) 0.0335(4) Uani 1 1 d .
N1 N 1.1486(3) 0.2477(2) 0.23221(13) 0.0384(6) Uani 1 1 d .
H1A H 1.2460 0.2816 0.2216 0.046 Uiso 1 1 calc R
H1B H 1.1505 0.1750 0.2461 0.046 Uiso 1 1 calc R
C1 C 0.4899(3) 0.4823(2) 0.07671(14) 0.0277(5) Uani 1 1 d .
O2 O 0.6515(2) 0.51619(16) 0.21125(10) 0.0371(4) Uani 1 1 d .
N2 N 0.9950(3) 0.41585(19) 0.20635(13) 0.0385(5) Uani 1 1 d .
H2A H 1.0921 0.4500 0.1957 0.046 Uiso 1 1 calc R
H2B H 0.8955 0.4545 0.2031 0.046 Uiso 1 1 calc R
C2 C 0.5751(3) 0.4018(2) 0.03512(15) 0.0336(6) Uani 1 1 d .
H2 H 0.6260 0.3350 0.0595 0.040 Uiso 1 1 calc R
O3 O 0.4867(2) 0.33929(15) 0.18970(10) 0.0353(4) Uani 1 1 d .
N3 N 0.8511(3) 0.2543(2) 0.24232(14) 0.0446(6) Uani 1 1 d .
H3A H 0.7513 0.2926 0.2384 0.054 Uiso 1 1 calc R
H3B H 0.8536 0.1815 0.2562 0.054 Uiso 1 1 calc R
C3 C 0.4146(3) 0.5804(2) 0.04185(15) 0.0333(6) Uani 1 1 d .
H3 H 0.3565 0.6347 0.0707 0.040 Uiso 1 1 calc R
C4 C 0.9985(3) 0.3065(2) 0.22723(14) 0.0333(6) Uani 1 1 d .
C5 C 0.9664(4) 0.2191(3) 0.02620(17) 0.0504(8) Uani 1 1 d .
H5 H 0.9487 0.1989 0.0770 0.061 Uiso 1 1 calc R
C6 C 0.9073(4) 0.1468(3) -0.03319(18) 0.0497(8) Uani 1 1 d .
H6 H 0.8497 0.0768 -0.0235 0.060 Uiso 1 1 calc R
C7 C 0.9328(4) 0.1773(3) -0.10685(17) 0.0492(8) Uani 1 1 d .
H7 H 0.8924 0.1282 -0.1482 0.059 Uiso 1 1 calc R
C8 C 1.0170(4) 0.2789(3) -0.12041(17) 0.0469(7) Uani 1 1 d .
H8 H 1.0345 0.2998 -0.1712 0.056 Uiso 1 1 calc R
C9 C 1.0752(4) 0.3498(3) -0.06117(18) 0.0474(7) Uani 1 1 d .
H9 H 1.1331 0.4198 -0.0707 0.057 Uiso 1 1 calc R
C10 C 1.0500(4) 0.3195(3) 0.01234(18) 0.0508(8) Uani 1 1 d .
H10 H 1.0908 0.3686 0.0536 0.061 Uiso 1 1 calc R
C11 C 0.4072(5) 0.0966(3) -0.0199(3) 0.0711(11) Uani 1 1 d .
H11 H 0.3424 0.1644 -0.0340 0.085 Uiso 1 1 calc R
C12 C 0.4721(6) 0.0806(4) 0.0536(3) 0.0787(13) Uani 1 1 d .
H12 H 0.4525 0.1363 0.0912 0.094 Uiso 1 1 calc R
C13 C 0.5671(5) -0.0178(4) 0.0735(2) 0.0787(12) Uani 1 1 d .
H13 H 0.6143 -0.0299 0.1250 0.094 Uiso 1 1 calc R

loop_
_atom_site_aniso_label
_atom_site_aniso_U_11
_atom_site_aniso_U_22
_atom_site_aniso_U_33
_atom_site_aniso_U_23
_atom_site_aniso_U_13
_atom_site_aniso_U_12
S1 0.0243(3) 0.0304(3) 0.0345(3) 0.0000(3) 0.0053(2) 0.0003(3)
O1 0.0253(9) 0.0364(10) 0.0403(10) -0.0028(8) 0.0103(7) 0.0012(7)
N1 0.0256(11) 0.0374(13) 0.0524(14) 0.0109(11) 0.0052(10) 0.0004(10)
C1 0.0214(12) 0.0262(13) 0.0359(14) -0.0002(10) 0.0050(10) -0.0020(10)
O2 0.0269(9) 0.0410(11) 0.0425(11) -0.0060(8) 0.0004(8) -0.0009(8)
N2 0.0248(11) 0.0390(13) 0.0526(14) 0.0077(11) 0.0085(10) 0.0016(9)
C2 0.0323(14) 0.0278(13) 0.0411(15) 0.0036(11) 0.0065(11) 0.0059(11)
O3 0.0338(10) 0.0330(10) 0.0398(10) 0.0057(8) 0.0074(8) 0.0012(8)
N3 0.0263(12) 0.0419(14) 0.0665(16) 0.0179(12) 0.0089(11) 0.0022(10)
C3 0.0320(14) 0.0295(14) 0.0392(14) -0.0016(11) 0.0079(11) 0.0045(11)
C4 0.0274(13) 0.0396(15) 0.0326(14) 0.0049(11) 0.0021(10) -0.0006(11)
C5 0.0469(17) 0.065(2) 0.0401(16) 0.0040(15) 0.0092(13) 0.0018(16)
C6 0.0424(17) 0.0467(18) 0.060(2) 0.0082(15) 0.0054(14) -0.0021(14)
C7 0.0507(18) 0.0492(19) 0.0464(17) -0.0068(15) -0.0012(14) 0.0013(15)
C8 0.0470(17) 0.0548(19) 0.0399(16) 0.0054(14) 0.0093(13) 0.0066(15)
C9 0.0374(16) 0.0437(17) 0.061(2) 0.0040(15) 0.0075(14) 0.0001(13)
C10 0.0435(17) 0.058(2) 0.0500(18) -0.0144(16) 0.0015(14) 0.0011(15)
C11 0.046(2) 0.049(2) 0.119(4) 0.021(2) 0.012(2) 0.0090(16)
C12 0.077(3) 0.065(3) 0.101(3) -0.029(2) 0.042(3) -0.022(2)
C13 0.069(3) 0.099(4) 0.065(2) 0.018(3) -0.002(2) -0.028(3)

loop_
_atom_type_symbol
_atom_type_description
_atom_type_scat_dispersion_real
_atom_type_scat_dispersion_imag
_atom_type_scat_source
C C 0.0033 0.0016 'International Tables Vol C Tables 4.2.6.8 and 6.1.1.4'
H H 0.0000 0.0000 'International Tables Vol C Tables 4.2.6.8 and 6.1.1.4'
N N 0.0061 0.0033 'International Tables Vol C Tables 4.2.6.8 and 6.1.1.4'
O O 0.0106 0.0060 'International Tables Vol C Tables 4.2.6.8 and 6.1.1.4'
S S 0.1246 0.1234 'International Tables Vol C Tables 4.2.6.8 and 6.1.1.4'

loop_
_geom_angle_atom_site_label_1
_geom_angle_atom_site_label_2
_geom_angle_atom_site_label_3
_geom_angle
_geom_angle_site_symmetry_1
O3 S1 O1 113.14(10) .
O3 S1 O2 112.22(11) .
O1 S1 O2 111.71(10) .
O3 S1 C1 106.89(11) .
O1 S1 C1 106.58(11) .
O2 S1 C1 105.73(11) .
C3 C1 C2 120.9(2) .
C3 C1 S1 119.94(18) .
C2 C1 S1 119.09(19) .
C3 C2 C1 119.7(2) 3_665
C2 C3 C1 119.4(2) 3_665
N2 C4 N1 120.2(2) .
N2 C4 N3 120.1(2) .
N1 C4 N3 119.7(2) .
C10 C5 C6 120.4(3) .
C5 C6 C7 119.3(3) .
C8 C7 C6 119.9(3) .
C9 C8 C7 120.3(3) .
C8 C9 C10 119.9(3) .
C5 C10 C9 120.2(3) .
C13 C11 C12 120.9(4) 3_655
C11 C12 C13 119.2(4) .
C11 C13 C12 119.9(4) 3_655

loop_
_geom_bond_atom_site_label_1
_geom_bond_atom_site_label_2
_geom_bond_distance
_geom_bond_site_symmetry_2
S1 O3 1.4531(18) .
S1 O1 1.4589(17) .
S1 O2 1.4621(18) .
S1 C1 1.770(2) .
N1 C4 1.330(3) .
C1 C3 1.390(3) .
C1 C2 1.393(3) .
N2 C4 1.323(3) .
C2 C3 1.383(4) 3_665
N3 C4 1.332(3) .
C3 C2 1.383(4) 3_665
C5 C10 1.365(4) .
C5 C6 1.379(4) .
C6 C7 1.380(4) .
C7 C8 1.378(4) .
C8 C9 1.366(4) .
C9 C10 1.376(4) .
C11 C13 1.346(6) 3_655
C11 C12 1.349(6) .
C12 C13 1.379(6) .
C13 C11 1.346(6) 3_655
